data_7036133
loop_
_publ_author_name
'Zhao, Rong-Qing'
'Liu, Xing'
'Zhou, Jian'
'Xiao, Hong-Ping'
'Zou, Hua-Hong'
'Fu, Lianshe'
'Tang, Qiuling'
'Tan, Xiao-Feng'

_publ_section_title
;
 The first examples of 1-D organic hybrid lanthanoid thioarsenates based
 on two [As(V)S4](3-) linkage modes.
;
_journal_issue 14
_journal_name_full 'Dalton transactions (Cambridge, England : 2003)'
_journal_page_first 6015
_journal_page_last 6022
_journal_paper_doi 10.1039/c5dt02188j
_journal_volume 45
_journal_year 2016
_chemical_formula_moiety 'C18 H60 As2 Ce2 N12 S8'
_chemical_formula_sum 'C18 H60 As2 Ce2 N12 S8'
_chemical_formula_weight 1131.34
_chemical_name_systematic
; 
 ? 
;
_space_group_IT_number 15
_symmetry_cell_setting monoclinic
_symmetry_space_group_name_Hall '-C 2yc'
_symmetry_space_group_name_H-M 'C 1 2/c 1'
_atom_sites_solution_hydrogens geom
_atom_sites_solution_primary direct
_atom_sites_solution_secondary difmap
_audit_creation_method SHELXL-97
_audit_update_record
;
2015-08-03 deposited with the CCDC.
2015-08-10 downloaded from the CCDC.
;
_cell_angle_alpha 90.00
_cell_angle_beta 121.797(2)
_cell_angle_gamma 90.00
_cell_formula_units_Z 8
_cell_length_a 38.8180(8)
_cell_length_b 12.0130(3)
_cell_length_c 20.7022(5)
_cell_measurement_reflns_used 8509
_cell_measurement_temperature 296(2)
_cell_measurement_theta_max 28.9720
_cell_measurement_theta_min 3.5190
_cell_volume 8205.0(4)
_computing_cell_refinement 'CrystalClear, Ver. 1.30 (Rigaku/MSC, 2001)'
_computing_data_collection 'CrystalClear, Ver. 1.30 (Rigaku/MSC, 2001)'
_computing_data_reduction 'CrystalStructure, Ver. 3.60 (Rigaku/MSC, 2004)'
_computing_molecular_graphics 'ORTEPII (Johnson, 1976)'
_computing_publication_material SHELXL97
_computing_structure_refinement 'SHELXL97 (Sheldrick, 1997)'
_computing_structure_solution 'SHELXS97 (Sheldrick, 1990)'
_diffrn_ambient_temperature 296(2)
_diffrn_detector_area_resol_mean 7.31
_diffrn_measured_fraction_theta_full 0.975
_diffrn_measured_fraction_theta_max 0.975
_diffrn_measurement_device_type 'Rigaku Mercury'
_diffrn_measurement_method \w
_diffrn_radiation_monochromator graphite
_diffrn_radiation_source 'fine-focus sealed tube'
_diffrn_radiation_type MoK\a
_diffrn_radiation_wavelength 0.71073
_diffrn_reflns_av_R_equivalents 0.0307
_diffrn_reflns_av_unetI/netI 0.0450
_diffrn_reflns_limit_h_max 49
_diffrn_reflns_limit_h_min -49
_diffrn_reflns_limit_k_max 15
_diffrn_reflns_limit_k_min -7
_diffrn_reflns_limit_l_max 26
_diffrn_reflns_limit_l_min -26
_diffrn_reflns_number 18714
_diffrn_reflns_theta_full 27.10
_diffrn_reflns_theta_max 27.10
_diffrn_reflns_theta_min 3.58
_exptl_absorpt_coefficient_mu 4.229
_exptl_absorpt_correction_T_max 0.7562
_exptl_absorpt_correction_T_min 0.6094
_exptl_absorpt_correction_type multi-scan
_exptl_absorpt_process_details 'Jacobson, R. (1998) Private communication'
_exptl_crystal_colour yellow
_exptl_crystal_density_diffrn 1.832
_exptl_crystal_density_method 'not measured'
_exptl_crystal_description block
_exptl_crystal_F_000 4496
_exptl_crystal_size_max 0.13
_exptl_crystal_size_mid 0.11
_exptl_crystal_size_min 0.07
_refine_diff_density_max 0.679
_refine_diff_density_min -0.724
_refine_diff_density_rms 0.108
_refine_ls_extinction_method none
_refine_ls_goodness_of_fit_ref 1.010
_refine_ls_hydrogen_treatment constr
_refine_ls_matrix_type full
_refine_ls_number_parameters 452
_refine_ls_number_reflns 8831
_refine_ls_number_restraints 187
_refine_ls_restrained_S_all 1.002
_refine_ls_R_factor_all 0.0473
_refine_ls_R_factor_gt 0.0355
_refine_ls_shift/su_max 0.002
_refine_ls_shift/su_mean 0.000
_refine_ls_structure_factor_coef Fsqd
_refine_ls_weighting_details 'calc w=1/[\s^2^(Fo^2^)+(0.0490P)^2^+4.0000P] where P=(Fo^2^+2Fc^2^)/3'
_refine_ls_weighting_scheme calc
_refine_ls_wR_factor_gt 0.0872
_refine_ls_wR_factor_ref 0.0961
_reflns_number_gt 7398
_reflns_number_total 8831
_reflns_threshold_expression >2sigma(I)
_cod_data_source_file c5dt02188j2.cif
_cod_data_source_block Ia
_cod_depositor_comments 'Adding full bibliography for 7036133--7036141.cif.'
_cod_original_cell_volume 8205.0(3)
_cod_original_sg_symbol_H-M C2/c
_cod_database_code 7036133

loop_
_symmetry_equiv_pos_as_xyz
'x, y, z'
'-x, y, -z+1/2'
'x+1/2, y+1/2, z'
'-x+1/2, y+1/2, -z+1/2'
'-x, -y, -z'
'x, -y, z-1/2'
'-x+1/2, -y+1/2, -z'
'x+1/2, -y+1/2, z-1/2'

loop_
_atom_site_label
_atom_site_type_symbol
_atom_site_fract_x
_atom_site_fract_y
_atom_site_fract_z
_atom_site_U_iso_or_equiv
_atom_site_adp_type
_atom_site_occupancy
_atom_site_symmetry_multiplicity
_atom_site_calc_flag
_atom_site_refinement_flags
_atom_site_disorder_assembly
_atom_site_disorder_group
Ce1 Ce 0.300013(8) 0.23278(2) 0.723139(15) 0.02919(8) Uani 1 1 d . A .
Ce2 Ce 0.069722(8) 0.27153(2) 0.494142(14) 0.02758(8) Uani 1 1 d . . .
As1 As 0.434221(14) 0.23551(4) 0.86872(3) 0.02748(11) Uani 1 1 d . . .
As2 As 0.183820(15) 0.24064(5) 0.61212(3) 0.03705(13) Uani 1 1 d . . .
S1 S 0.48555(3) 0.13198(11) 0.94261(7) 0.0357(3) Uani 1 1 d . . .
S2 S 0.43238(4) 0.37988(12) 0.92823(8) 0.0456(3) Uani 1 1 d . . .
S3 S 0.43585(5) 0.28154(14) 0.76935(8) 0.0491(4) Uani 1 1 d . . .
S4 S 0.38101(3) 0.13461(11) 0.83416(7) 0.0385(3) Uani 1 1 d . . .
S5 S 0.14994(4) 0.37246(15) 0.53385(10) 0.0622(5) Uani 1 1 d . . .
S6 S 0.21972(4) 0.15243(15) 0.57690(9) 0.0548(4) Uani 1 1 d . . .
S7 S 0.14074(4) 0.13162(14) 0.61544(9) 0.0525(4) Uani 1 1 d . . .
S8 S 0.22606(4) 0.31124(17) 0.72155(9) 0.0628(5) Uani 1 1 d . . .
N1 N 0.29397(16) 0.1153(4) 0.8282(3) 0.0535(13) Uani 1 1 d . . .
H1D H 0.2676 0.1072 0.8122 0.064 Uiso 1 1 calc R . .
H1E H 0.3043 0.0469 0.8320 0.064 Uiso 1 1 calc R . .
N2 N 0.32386(13) 0.3389(4) 0.8534(2) 0.0461(11) Uani 1 1 d . . .
H2B H 0.3511 0.3441 0.8795 0.055 Uiso 1 1 calc R . .
H2C H 0.3139 0.4086 0.8422 0.055 Uiso 1 1 calc R . .
N7 N 0.02526(14) 0.0973(4) 0.4130(3) 0.0532(13) Uani 1 1 d . . .
H7D H 0.0253 0.0467 0.4450 0.064 Uiso 1 1 calc R . .
H7E H -0.0005 0.1201 0.3819 0.064 Uiso 1 1 calc R . .
N8 N 0.09934(16) 0.1448(6) 0.4258(3) 0.0682(17) Uani 1 1 d . B .
H8B H 0.0955 0.1813 0.3845 0.082 Uiso 1 1 calc R . .
H8C H 0.1262 0.1371 0.4580 0.082 Uiso 1 1 calc R . .
N9 N 0.03866(13) 0.3501(4) 0.3538(2) 0.0394(10) Uani 1 1 d . . .
H9C H 0.0483 0.3100 0.3301 0.047 Uiso 1 1 calc R . .
H9D H 0.0116 0.3416 0.3278 0.047 Uiso 1 1 calc R . .
N10 N 0.06589(12) 0.4923(3) 0.4811(2) 0.0348(9) Uani 1 1 d . . .
H10D H 0.0498 0.5175 0.4970 0.042 Uiso 1 1 calc R . .
H10E H 0.0909 0.5198 0.5128 0.042 Uiso 1 1 calc R . .
N11 N 0.08506(17) 0.3595(4) 0.6239(3) 0.0571(14) Uani 1 1 d . . .
H11C H 0.1111 0.3458 0.6598 0.069 Uiso 1 1 calc R . .
H11D H 0.0820 0.4338 0.6182 0.069 Uiso 1 1 calc R . .
N12 N 0.04200(13) 0.1583(4) 0.5681(2) 0.0430(11) Uani 1 1 d . . .
H12B H 0.0148 0.1569 0.5391 0.052 Uiso 1 1 calc R . .
H12C H 0.0507 0.0875 0.5735 0.052 Uiso 1 1 calc R . .
C1 C 0.3315(3) 0.3369(8) 0.9807(4) 0.090(3) Uani 1 1 d . . .
H1A H 0.3251 0.4148 0.9769 0.134 Uiso 1 1 calc R . .
H1B H 0.3604 0.3279 1.0058 0.134 Uiso 1 1 calc R . .
H1C H 0.3220 0.2999 1.0094 0.134 Uiso 1 1 calc R . .
C2 C 0.3118(2) 0.2882(6) 0.9038(4) 0.070(2) Uani 1 1 d . . .
H2A H 0.2828 0.3042 0.8801 0.084 Uiso 1 1 calc R . .
C3 C 0.3150(3) 0.1672(6) 0.9041(4) 0.081(2) Uani 1 1 d . . .
H3A H 0.3040 0.1365 0.9330 0.098 Uiso 1 1 calc R . .
H3B H 0.3435 0.1473 0.9303 0.098 Uiso 1 1 calc R . .
C13 C 0.0594(2) 0.6585(6) 0.4032(4) 0.0688(19) Uani 1 1 d . . .
H13A H 0.0516 0.6997 0.4332 0.103 Uiso 1 1 calc R . .
H13B H 0.0442 0.6844 0.3516 0.103 Uiso 1 1 calc R . .
H13C H 0.0879 0.6689 0.4234 0.103 Uiso 1 1 calc R . .
C14 C 0.0510(3) 0.5380(6) 0.4053(4) 0.083(3) Uani 1 1 d . . .
H14A H 0.0222 0.5434 0.3878 0.099 Uiso 1 1 calc R . .
C15 C 0.0481(3) 0.4661(6) 0.3528(4) 0.103(3) Uani 1 1 d . . .
H15A H 0.0737 0.4687 0.3550 0.123 Uiso 1 1 calc R . .
H15B H 0.0277 0.4954 0.3035 0.123 Uiso 1 1 calc R . .
C16 C 0.0688(2) 0.3605(8) 0.7258(4) 0.088(3) Uani 1 1 d . . .
H16A H 0.0679 0.4403 0.7253 0.132 Uiso 1 1 calc R . .
H16B H 0.0953 0.3359 0.7649 0.132 Uiso 1 1 calc R . .
H16C H 0.0489 0.3316 0.7355 0.132 Uiso 1 1 calc R . .
C17 C 0.0600(3) 0.3192(7) 0.6502(4) 0.073(2) Uani 1 1 d . . .
H17A H 0.0332 0.3501 0.6140 0.088 Uiso 1 1 calc R . .
C18 C 0.0537(3) 0.2011(6) 0.6431(4) 0.071(2) Uani 1 1 d . . .
H18A H 0.0327 0.1824 0.6533 0.085 Uiso 1 1 calc R . .
H18B H 0.0785 0.1644 0.6811 0.085 Uiso 1 1 calc R . .
C7 C 0.2753(3) 0.5803(8) 0.5761(6) 0.080(4) Uani 0.647(9) 1 d PU A 1
H7A H 0.2475 0.5984 0.5576 0.120 Uiso 0.647(9) 1 calc PR A 1
H7B H 0.2775 0.5531 0.5349 0.120 Uiso 0.647(9) 1 calc PR A 1
H7C H 0.2917 0.6457 0.5972 0.120 Uiso 0.647(9) 1 calc PR A 1
C8 C 0.2889(4) 0.4958(12) 0.6338(8) 0.067(3) Uani 0.647(9) 1 d PU A 1
H8A H 0.2838 0.5277 0.6717 0.081 Uiso 0.647(9) 1 calc PR A 1
C9 C 0.3318(3) 0.4813(11) 0.6737(8) 0.059(3) Uani 0.647(9) 1 d PU A 1
H9A H 0.3447 0.5534 0.6912 0.071 Uiso 0.647(9) 1 calc PR A 1
H9B H 0.3391 0.4521 0.6388 0.071 Uiso 0.647(9) 1 calc PR A 1
C7B C 0.3548(6) 0.5854(17) 0.6849(11) 0.075(6) Uani 0.353(9) 1 d PU A 2
H7L H 0.3675 0.6413 0.7237 0.113 Uiso 0.353(9) 1 calc PR A 2
H7M H 0.3378 0.6206 0.6364 0.113 Uiso 0.353(9) 1 calc PR A 2
H7N H 0.3752 0.5420 0.6838 0.113 Uiso 0.353(9) 1 calc PR A 2
C8B C 0.3012(7) 0.473(2) 0.6167(12) 0.051(4) Uani 0.353(9) 1 d PU A 2
H8L H 0.3175 0.4361 0.6003 0.061 Uiso 0.353(9) 1 calc PR A 2
H8M H 0.2885 0.5384 0.5854 0.061 Uiso 0.353(9) 1 calc PR A 2
C9B C 0.3270(6) 0.5039(18) 0.7034(10) 0.044(4) Uani 0.353(9) 1 d PU A 2
H9L H 0.3123 0.5406 0.7241 0.053 Uiso 0.353(9) 1 calc PR A 2
N5 N 0.26858(15) 0.3913(5) 0.6150(3) 0.0739(18) Uani 1 1 d . . .
H5F H 0.2679 0.3645 0.5738 0.089 Uiso 0.647(9) 1 calc PR A 1
H5G H 0.2428 0.4031 0.6017 0.089 Uiso 0.647(9) 1 calc PR A 1
H5B H 0.2549 0.3581 0.5692 0.089 Uiso 0.353(9) 1 calc PR A 2
H5C H 0.2507 0.4317 0.6204 0.089 Uiso 0.353(9) 1 calc PR A 2
N6 N 0.34769(13) 0.4047(4) 0.7404(3) 0.0474(11) Uani 1 1 d . . .
H6C H 0.3521 0.4447 0.7808 0.057 Uiso 0.647(9) 1 calc PR A 1
H6D H 0.3718 0.3780 0.7510 0.057 Uiso 0.647(9) 1 calc PR A 1
H6F H 0.3635 0.4204 0.7905 0.057 Uiso 0.353(9) 1 d PR A 2
H6G H 0.3642 0.3821 0.7244 0.057 Uiso 0.353(9) 1 d PR A 2
C10 C 0.0236(6) -0.0614(13) 0.3356(10) 0.072(6) Uani 0.392(12) 1 d PU B 1
H10A H -0.0053 -0.0564 0.3023 0.107 Uiso 0.392(12) 1 calc PR B 1
H10B H 0.0300 -0.1134 0.3756 0.107 Uiso 0.392(12) 1 calc PR B 1
H10C H 0.0354 -0.0863 0.3074 0.107 Uiso 0.392(12) 1 calc PR B 1
C10B C 0.0882(5) -0.0424(10) 0.3508(8) 0.090(5) Uani 0.608(12) 1 d PU B 2
H10F H 0.1167 -0.0560 0.3733 0.135 Uiso 0.608(12) 1 calc PR B 2
H10G H 0.0775 -0.0082 0.3019 0.135 Uiso 0.608(12) 1 calc PR B 2
H10H H 0.0745 -0.1116 0.3449 0.135 Uiso 0.608(12) 1 calc PR B 2
C11 C 0.0817(3) 0.0362(8) 0.4029(5) 0.090(3) Uani 1 1 d . . .
H11A H 0.0887 0.0042 0.3683 0.108 Uiso 0.392(12) 1 calc PR B 1
H11B H 0.0925 -0.0118 0.4471 0.108 Uiso 0.392(12) 1 calc PR B 1
H11F H 0.0911 -0.0054 0.4500 0.108 Uiso 0.608(12) 1 calc PR B 2
C12 C 0.0390(2) 0.0422(7) 0.3665(4) 0.092(3) Uani 1 1 d . B .
H12A H 0.0302 0.0914 0.3228 0.110 Uiso 0.392(12) 1 calc PR B 1
H12F H 0.0280 -0.0327 0.3544 0.110 Uiso 0.608(12) 1 calc PR B 2
H12G H 0.0282 0.0825 0.3191 0.110 Uiso 0.608(12) 1 calc PR B 2
N3 N 0.33131(16) 0.1824(4) 0.6372(3) 0.0523(12) Uani 1 1 d . . .
H3C H 0.3225 0.2320 0.5990 0.063 Uiso 0.647(9) 1 calc PR A 1
H3D H 0.3585 0.1868 0.6657 0.063 Uiso 0.647(9) 1 calc PR A 1
H3G H 0.3133 0.2067 0.5897 0.063 Uiso 0.353(9) 1 d PR A 2
H3H H 0.3543 0.2220 0.6542 0.063 Uiso 0.353(9) 1 d PR A 2
N4 N 0.30201(14) 0.0185(4) 0.6954(3) 0.0467(11) Uani 1 1 d . . .
H4G H 0.3119 -0.0185 0.7395 0.056 Uiso 0.647(9) 1 calc PR A 1
H4H H 0.2763 -0.0045 0.6642 0.056 Uiso 0.647(9) 1 calc PR A 1
H4D H 0.3102 -0.0203 0.7385 0.056 Uiso 0.353(9) 1 d PR A 2
H4E H 0.2761 -0.0010 0.6617 0.056 Uiso 0.353(9) 1 d PR A 2
C4 C 0.3104(7) -0.1319(12) 0.6168(9) 0.084(5) Uani 0.647(9) 1 d PDU A 1
H4A H 0.3080 -0.1876 0.6475 0.126 Uiso 0.647(9) 1 calc PR A 1
H4B H 0.3303 -0.1549 0.6054 0.126 Uiso 0.647(9) 1 calc PR A 1
H4C H 0.2847 -0.1226 0.5704 0.126 Uiso 0.647(9) 1 calc PR A 1
C5 C 0.3244(4) -0.0135(10) 0.6632(7) 0.058(3) Uani 0.647(9) 1 d PDU A 1
H5A H 0.3532 -0.0171 0.7030 0.070 Uiso 0.647(9) 1 calc PR A 1
C6 C 0.3188(4) 0.0650(12) 0.6042(7) 0.065(3) Uani 0.647(9) 1 d PU A 1
H6A H 0.2906 0.0652 0.5632 0.078 Uiso 0.647(9) 1 calc PR A 1
H6B H 0.3350 0.0416 0.5836 0.078 Uiso 0.647(9) 1 calc PR A 1
C4B C 0.3198(10) -0.1320(19) 0.6437(14) 0.059(6) Uani 0.353(9) 1 d PDU A 2
H4L H 0.3203 -0.1552 0.6885 0.088 Uiso 0.353(9) 1 calc PR A 2
H4M H 0.3465 -0.1386 0.6519 0.088 Uiso 0.353(9) 1 calc PR A 2
H4I H 0.3014 -0.1784 0.6017 0.088 Uiso 0.353(9) 1 calc PR A 2
C5B C 0.3048(7) -0.0018(16) 0.6245(11) 0.050(4) Uani 0.353(9) 1 d PDU A 2
H5L H 0.2796 0.0102 0.5756 0.060 Uiso 0.353(9) 1 calc PR A 2
C6B C 0.3408(6) 0.0658(19) 0.6367(12) 0.052(4) Uani 0.353(9) 1 d PU A 2
H6L H 0.3650 0.0457 0.6846 0.062 Uiso 0.353(9) 1 calc PR A 2
H6M H 0.3457 0.0514 0.5961 0.062 Uiso 0.353(9) 1 calc PR A 2

loop_
_atom_site_aniso_label
_atom_site_aniso_U_11
_atom_site_aniso_U_22
_atom_site_aniso_U_33
_atom_site_aniso_U_23
_atom_site_aniso_U_13
_atom_site_aniso_U_12
Ce1 0.02137(13) 0.02767(16) 0.03480(15) 0.00218(11) 0.01224(12) 0.00139(11)
Ce2 0.02090(13) 0.03287(16) 0.02851(14) 0.00262(11) 0.01270(11) 0.00234(11)
As1 0.0196(2) 0.0295(3) 0.0308(2) 0.0013(2) 0.0115(2) 0.0009(2)
As2 0.0199(2) 0.0424(3) 0.0427(3) 0.0045(2) 0.0122(2) 0.0055(2)
S1 0.0207(5) 0.0376(8) 0.0428(7) 0.0069(6) 0.0126(5) 0.0031(5)
S2 0.0398(7) 0.0371(8) 0.0551(8) -0.0114(6) 0.0218(6) -0.0014(7)
S3 0.0396(7) 0.0731(11) 0.0364(7) 0.0113(7) 0.0213(6) 0.0037(8)
S4 0.0206(5) 0.0337(7) 0.0496(7) 0.0042(6) 0.0105(5) -0.0017(5)
S5 0.0286(7) 0.0623(11) 0.0874(11) 0.0379(9) 0.0249(8) 0.0070(7)
S6 0.0302(7) 0.0669(11) 0.0611(9) -0.0245(8) 0.0198(6) -0.0026(7)
S7 0.0324(7) 0.0562(10) 0.0648(9) 0.0279(8) 0.0229(7) 0.0082(7)
S8 0.0349(7) 0.0798(13) 0.0587(9) -0.0259(9) 0.0146(7) 0.0141(8)
N1 0.061(3) 0.044(3) 0.073(3) 0.005(3) 0.048(3) 0.000(3)
N2 0.038(2) 0.048(3) 0.050(3) -0.001(2) 0.022(2) 0.000(2)
N7 0.051(3) 0.050(3) 0.056(3) -0.012(3) 0.026(2) 0.001(3)
N8 0.059(3) 0.097(5) 0.057(3) 0.012(3) 0.036(3) 0.031(3)
N9 0.035(2) 0.046(3) 0.034(2) -0.003(2) 0.0156(18) 0.002(2)
N10 0.0272(19) 0.039(3) 0.036(2) -0.0003(19) 0.0146(18) 0.0001(19)
N11 0.083(4) 0.044(3) 0.049(3) -0.005(2) 0.037(3) -0.016(3)
N12 0.037(2) 0.041(3) 0.050(3) 0.003(2) 0.023(2) -0.001(2)
C1 0.098(6) 0.105(7) 0.062(4) -0.013(5) 0.039(4) -0.017(6)
C2 0.082(5) 0.081(6) 0.047(4) -0.010(4) 0.034(4) -0.024(5)
C3 0.139(8) 0.060(5) 0.075(5) 0.016(4) 0.077(5) 0.017(5)
C13 0.084(5) 0.050(4) 0.070(4) 0.018(4) 0.038(4) 0.002(4)
C14 0.152(8) 0.041(4) 0.056(4) 0.009(3) 0.057(5) 0.005(5)
C15 0.189(10) 0.059(5) 0.049(4) 0.003(4) 0.055(5) -0.029(6)
C16 0.083(5) 0.122(8) 0.061(4) -0.017(5) 0.038(4) -0.011(5)
C17 0.104(6) 0.081(5) 0.058(4) -0.018(4) 0.059(4) -0.016(5)
C18 0.108(6) 0.060(5) 0.072(5) -0.004(4) 0.067(5) -0.025(5)
C7 0.073(7) 0.036(6) 0.080(7) 0.026(5) 0.005(5) -0.003(5)
C8 0.044(6) 0.056(7) 0.085(7) 0.027(6) 0.022(5) -0.001(5)
C9 0.041(5) 0.050(6) 0.071(7) 0.026(6) 0.019(5) -0.005(5)
C7B 0.062(10) 0.056(11) 0.068(10) 0.010(9) 0.007(8) -0.020(9)
C8B 0.052(9) 0.047(9) 0.050(8) 0.020(7) 0.025(6) -0.002(8)
C9B 0.053(8) 0.049(8) 0.036(8) 0.010(7) 0.027(6) -0.003(7)
N5 0.040(3) 0.060(4) 0.081(4) 0.034(3) 0.004(3) -0.006(3)
N6 0.035(2) 0.047(3) 0.050(3) 0.008(2) 0.016(2) -0.003(2)
C10 0.106(14) 0.036(9) 0.094(12) -0.031(9) 0.068(11) -0.037(10)
C10B 0.136(12) 0.055(8) 0.136(11) -0.021(8) 0.111(10) 0.000(8)
C11 0.106(7) 0.080(6) 0.110(7) -0.009(5) 0.074(6) 0.021(5)
C12 0.073(5) 0.083(6) 0.080(5) -0.042(5) 0.013(4) 0.024(5)
N3 0.061(3) 0.053(3) 0.053(3) 0.000(3) 0.037(3) -0.004(3)
N4 0.052(3) 0.037(3) 0.049(3) -0.001(2) 0.025(2) -0.006(2)
C4 0.110(12) 0.059(8) 0.072(11) -0.032(7) 0.040(9) 0.000(8)
C5 0.068(7) 0.052(6) 0.060(7) -0.014(6) 0.037(5) -0.003(6)
C6 0.084(8) 0.065(6) 0.058(7) -0.014(6) 0.045(6) -0.003(7)
C4B 0.067(12) 0.061(12) 0.043(12) -0.035(9) 0.025(10) -0.008(10)
C5B 0.066(10) 0.045(8) 0.039(8) -0.018(8) 0.028(7) -0.010(8)
C6B 0.053(9) 0.059(8) 0.050(9) -0.025(8) 0.032(7) -0.005(8)

loop_
_atom_type_symbol
_atom_type_description
_atom_type_scat_dispersion_real
_atom_type_scat_dispersion_imag
_atom_type_scat_source
C C 0.0033 0.0016 'International Tables Vol C Tables 4.2.6.8 and 6.1.1.4'
H H 0.0000 0.0000 'International Tables Vol C Tables 4.2.6.8 and 6.1.1.4'
As As 0.0499 2.0058 'International Tables Vol C Tables 4.2.6.8 and 6.1.1.4'
N N 0.0061 0.0033 'International Tables Vol C Tables 4.2.6.8 and 6.1.1.4'
S S 0.1246 0.1234 'International Tables Vol C Tables 4.2.6.8 and 6.1.1.4'
Ce Ce -0.2486 2.6331 'International Tables Vol C Tables 4.2.6.8 and 6.1.1.4'

loop_
_geom_angle_atom_site_label_1
_geom_angle_atom_site_label_2
_geom_angle_atom_site_label_3
_geom_angle
_geom_angle_site_symmetry_3
N4 Ce1 N2 130.51(14) .
N4 Ce1 N6 133.15(14) .
N2 Ce1 N6 69.42(14) .
N4 Ce1 N5 124.01(17) .
N2 Ce1 N5 105.44(18) .
N6 Ce1 N5 62.76(14) .
N4 Ce1 N3 64.16(14) .
N2 Ce1 N3 137.41(14) .
N6 Ce1 N3 74.95(15) .
N5 Ce1 N3 76.97(18) .
N4 Ce1 N1 72.08(14) .
N2 Ce1 N1 64.38(15) .
N6 Ce1 N1 130.11(15) .
N5 Ce1 N1 147.61(17) .
N3 Ce1 N1 132.31(15) .
N4 Ce1 S4 69.16(11) .
N2 Ce1 S4 75.37(10) .
N6 Ce1 S4 80.12(10) .
N5 Ce1 S4 138.62(12) .
N3 Ce1 S4 76.24(11) .
N1 Ce1 S4 71.20(11) .
N4 Ce1 S8 116.08(11) .
N2 Ce1 S8 71.46(10) .
N6 Ce1 S8 110.48(11) .
N5 Ce1 S8 75.95(14) .
N3 Ce1 S8 145.30(11) .
N1 Ce1 S8 71.66(11) .
S4 Ce1 S8 138.04(4) .
N4 Ce1 S6 67.64(11) .
N2 Ce1 S6 139.49(10) .
N6 Ce1 S6 129.24(10) .
N5 Ce1 S6 68.35(12) .
N3 Ce1 S6 81.86(11) .
N1 Ce1 S6 98.76(12) .
S4 Ce1 S6 136.63(4) .
S8 Ce1 S6 68.21(4) .
N11 Ce2 N10 71.10(13) .
N11 Ce2 N12 64.10(14) .
N10 Ce2 N12 123.35(12) .
N11 Ce2 N9 134.13(15) .
N10 Ce2 N9 64.35(12) .
N12 Ce2 N9 136.09(13) .
N11 Ce2 N7 132.62(15) .
N10 Ce2 N7 137.23(14) .
N12 Ce2 N7 68.80(14) .
N9 Ce2 N7 79.64(15) .
N11 Ce2 N8 145.41(17) .
N10 Ce2 N8 121.51(16) .
N12 Ce2 N8 115.08(18) .
N9 Ce2 N8 72.71(15) .
N7 Ce2 N8 62.77(17) .
N11 Ce2 S5 85.14(12) .
N10 Ce2 S5 67.83(9) .
N12 Ce2 S5 135.96(10) .
N9 Ce2 S5 87.93(10) .
N7 Ce2 S5 135.80(11) .
N8 Ce2 S5 73.03(14) .
N11 Ce2 S7 76.33(12) .
N10 Ce2 S7 127.32(9) .
N12 Ce2 S7 73.19(10) .
N9 Ce2 S7 141.36(10) .
N7 Ce2 S7 95.14(11) .
N8 Ce2 S7 71.01(12) .
S5 Ce2 S7 69.22(4) .
N11 Ce2 S1 80.30(12) 8_455
N10 Ce2 S1 66.27(9) 8_455
N12 Ce2 S1 73.44(10) 8_455
N9 Ce2 S1 72.60(9) 8_455
N7 Ce2 S1 82.02(11) 8_455
N8 Ce2 S1 134.00(12) 8_455
S5 Ce2 S1 134.09(4) 8_455
S7 Ce2 S1 145.13(4) 8_455
S2 As1 S1 110.86(6) .
S2 As1 S3 111.42(6) .
S1 As1 S3 110.07(6) .
S2 As1 S4 109.08(6) .
S1 As1 S4 106.00(5) .
S3 As1 S4 109.24(6) .
S5 As2 S8 109.13(8) .
S5 As2 S7 107.17(6) .
S8 As2 S7 112.34(7) .
S5 As2 S6 110.75(7) .
S8 As2 S6 106.23(6) .
S7 As2 S6 111.24(7) .
As1 S1 Ce2 116.36(5) 8_556
As1 S4 Ce1 117.82(5) .
As2 S5 Ce2 92.46(5) .
As2 S6 Ce1 90.74(5) .
As2 S7 Ce2 91.07(5) .
As2 S8 Ce1 94.68(5) .
C3 N1 Ce1 113.7(4) .
C3 N1 H1D 108.8 .
Ce1 N1 H1D 108.8 .
C3 N1 H1E 108.8 .
Ce1 N1 H1E 108.8 .
H1D N1 H1E 107.7 .
C2 N2 Ce1 116.5(4) .
C2 N2 H2B 108.2 .
Ce1 N2 H2B 108.2 .
C2 N2 H2C 108.2 .
Ce1 N2 H2C 108.2 .
H2B N2 H2C 107.3 .
C12 N7 Ce2 115.2(4) .
C12 N7 H7D 108.5 .
Ce2 N7 H7D 108.5 .
C12 N7 H7E 108.5 .
Ce2 N7 H7E 108.5 .
H7D N7 H7E 107.5 .
C11 N8 Ce2 115.1(4) .
C11 N8 H8B 108.5 .
Ce2 N8 H8B 108.5 .
C11 N8 H8C 108.5 .
Ce2 N8 H8C 108.5 .
H8B N8 H8C 107.5 .
C15 N9 Ce2 112.7(3) .
C15 N9 H9C 109.1 .
Ce2 N9 H9C 109.1 .
C15 N9 H9D 109.1 .
Ce2 N9 H9D 109.1 .
H9C N9 H9D 107.8 .
C14 N10 Ce2 116.9(3) .
C14 N10 H10D 108.1 .
Ce2 N10 H10D 108.1 .
C14 N10 H10E 108.1 .
Ce2 N10 H10E 108.1 .
H10D N10 H10E 107.3 .
C17 N11 Ce2 114.8(4) .
C17 N11 H11C 108.6 .
Ce2 N11 H11C 108.6 .
C17 N11 H11D 108.6 .
Ce2 N11 H11D 108.6 .
H11C N11 H11D 107.6 .
C18 N12 Ce2 115.9(3) .
C18 N12 H12B 108.3 .
Ce2 N12 H12B 108.3 .
C18 N12 H12C 108.3 .
Ce2 N12 H12C 108.3 .
H12B N12 H12C 107.4 .
C2 C1 H1A 109.5 .
C2 C1 H1B 109.5 .
H1A C1 H1B 109.5 .
C2 C1 H1C 109.5 .
H1A C1 H1C 109.5 .
H1B C1 H1C 109.5 .
C3 C2 C1 113.4(6) .
C3 C2 N2 110.8(6) .
C1 C2 N2 114.8(6) .
C3 C2 H2A 105.7 .
C1 C2 H2A 105.7 .
N2 C2 H2A 105.7 .
C2 C3 N1 114.8(6) .
C2 C3 H3A 108.6 .
N1 C3 H3A 108.6 .
C2 C3 H3B 108.6 .
N1 C3 H3B 108.6 .
H3A C3 H3B 107.5 .
C14 C13 H13A 109.5 .
C14 C13 H13B 109.5 .
H13A C13 H13B 109.5 .
C14 C13 H13C 109.5 .
H13A C13 H13C 109.5 .
H13B C13 H13C 109.5 .
C15 C14 N10 116.3(6) .
C15 C14 C13 121.8(6) .
N10 C14 C13 115.3(6) .
C15 C14 H14A 98.6 .
N10 C14 H14A 98.6 .
C13 C14 H14A 98.6 .
C14 C15 N9 121.4(6) .
C14 C15 H15A 107.0 .
N9 C15 H15A 107.0 .
C14 C15 H15B 107.0 .
N9 C15 H15B 107.0 .
H15A C15 H15B 106.7 .
C17 C16 H16A 109.5 .
C17 C16 H16B 109.5 .
H16A C16 H16B 109.5 .
C17 C16 H16C 109.5 .
H16A C16 H16C 109.5 .
H16B C16 H16C 109.5 .
N11 C17 C18 114.2(5) .
N11 C17 C16 117.4(6) .
C18 C17 C16 111.6(6) .
N11 C17 H17A 103.9 .
C18 C17 H17A 103.9 .
C16 C17 H17A 103.9 .
C17 C18 N12 113.5(5) .
C17 C18 H18A 108.9 .
N12 C18 H18A 108.9 .
C17 C18 H18B 108.9 .
N12 C18 H18B 108.9 .
H18A C18 H18B 107.7 .
N5 C8 C9 111.0(12) .
N5 C8 C7 119.1(11) .
C9 C8 C7 111.8(11) .
N5 C8 H8A 104.4 .
C9 C8 H8A 104.4 .
C7 C8 H8A 104.4 .
C8 C9 N6 113.4(10) .
C8 C9 H9A 108.9 .
N6 C9 H9A 108.9 .
C8 C9 H9B 108.9 .
N6 C9 H9B 108.9 .
H9A C9 H9B 107.7 .
C9B C7B H7L 109.5 .
C9B C7B H7M 109.5 .
H7L C7B H7M 109.5 .
C9B C7B H7N 109.5 .
H7L C7B H7N 109.5 .
H7M C7B H7N 109.5 .
C9B C8B N5 101.1(14) .
C9B C8B H8L 111.6 .
N5 C8B H8L 111.6 .
C9B C8B H8M 111.6 .
N5 C8B H8M 111.6 .
H8L C8B H8M 109.4 .
N6 C9B C8B 105.0(17) .
N6 C9B C7B 111.8(15) .
C8B C9B C7B 88.6(14) .
N6 C9B H9L 116.0 .
C8B C9B H9L 116.0 .
C7B C9B H9L 116.0 .
C8 N5 Ce1 117.0(6) .
C8B N5 Ce1 114.4(9) .
C8 N5 H5F 108.1 .
C8B N5 H5F 82.3 .
Ce1 N5 H5F 108.1 .
C8 N5 H5G 108.1 .
C8B N5 H5G 130.9 .
Ce1 N5 H5G 108.1 .
H5F N5 H5G 107.3 .
C8 N5 H5B 127.9 .
C8B N5 H5B 108.7 .
Ce1 N5 H5B 108.7 .
H5G N5 H5B 78.6 .
C8 N5 H5C 80.9 .
C8B N5 H5C 108.7 .
Ce1 N5 H5C 108.7 .
H5F N5 H5C 132.2 .
H5B N5 H5C 107.6 .
C9B N6 Ce1 115.0(9) .
C9 N6 Ce1 115.7(5) .
C9B N6 H6C 80.2 .
C9 N6 H6C 108.4 .
Ce1 N6 H6C 108.4 .
C9B N6 H6D 130.8 .
C9 N6 H6D 108.4 .
Ce1 N6 H6D 108.4 .
H6C N6 H6D 107.4 .
C9B N6 H6F 107.1 .
C9 N6 H6F 129.2 .
Ce1 N6 H6F 108.5 .
H6D N6 H6F 78.8 .
C9B N6 H6G 111.5 .
C9 N6 H6G 82.8 .
Ce1 N6 H6G 107.1 .
H6C N6 H6G 132.6 .
H6F N6 H6G 107.4 .
C12 C10 H10A 109.5 .
C12 C10 H10B 109.5 .
C12 C10 H10C 109.5 .
C11 C10B H10F 109.5 .
C11 C10B H10G 109.5 .
H10F C10B H10G 109.5 .
C11 C10B H10H 109.5 .
H10F C10B H10H 109.5 .
H10G C10B H10H 109.5 .
C12 C11 N8 110.6(7) .
C12 C11 C10B 103.6(9) .
N8 C11 C10B 124.1(8) .
C12 C11 H11A 109.5 .
N8 C11 H11A 109.5 .
C12 C11 H11B 109.5 .
N8 C11 H11B 109.5 .
C10B C11 H11B 98.4 .
H11A C11 H11B 108.1 .
C12 C11 H11F 105.8 .
N8 C11 H11F 105.8 .
C10B C11 H11F 105.8 .
H11A C11 H11F 115.6 .
C10 C12 C11 107.5(10) .
C10 C12 N7 119.2(11) .
C11 C12 N7 113.5(6) .
C10 C12 H12A 105.1 .
C11 C12 H12A 105.1 .
N7 C12 H12A 105.1 .
C11 C12 H12F 108.9 .
N7 C12 H12F 108.9 .
H12A C12 H12F 115.4 .
C10 C12 H12G 97.4 .
C11 C12 H12G 108.9 .
N7 C12 H12G 108.9 .
H12F C12 H12G 107.7 .
C6B N3 Ce1 115.2(9) .
C6 N3 Ce1 110.6(5) .
C6B N3 H3C 127.8 .
C6 N3 H3C 109.5 .
Ce1 N3 H3C 109.5 .
C6B N3 H3D 81.1 .
C6 N3 H3D 109.5 .
Ce1 N3 H3D 109.5 .
H3C N3 H3D 108.1 .
C6B N3 H3G 111.0 .
C6 N3 H3G 86.0 .
Ce1 N3 H3G 106.6 .
H3D N3 H3G 131.6 .
C6B N3 H3H 107.9 .
C6 N3 H3H 132.6 .
Ce1 N3 H3H 108.6 .
H3C N3 H3H 80.6 .
H3G N3 H3H 107.2 .
C5 N4 Ce1 117.9(5) .
C5B N4 Ce1 112.6(8) .
C5 N4 H4G 107.8 .
C5B N4 H4G 132.7 .
Ce1 N4 H4G 107.8 .
C5 N4 H4H 107.8 .
C5B N4 H4H 82.9 .
Ce1 N4 H4H 107.8 .
H4G N4 H4H 107.2 .
C5 N4 H4D 110.1 .
C5B N4 H4D 133.7 .
Ce1 N4 H4D 108.8 .
H4H N4 H4D 103.4 .
C5 N4 H4E 106.4 .
C5B N4 H4E 80.5 .
Ce1 N4 H4E 105.8 .
H4G N4 H4E 111.1 .
H4D N4 H4E 107.3 .
C5 C4 H4A 109.5 .
C5 C4 H4B 109.5 .
H4A C4 H4B 109.5 .
C5 C4 H4C 109.5 .
H4A C4 H4C 109.5 .
H4B C4 H4C 109.5 .
N4 C5 C6 111.3(11) .
N4 C5 C4 114.9(13) .
C6 C5 C4 102.2(13) .
N4 C5 H5A 109.4 .
C6 C5 H5A 109.4 .
C4 C5 H5A 109.4 .
C5 C6 N3 110.4(9) .
C5 C6 H6A 109.6 .
N3 C6 H6A 109.6 .
C5 C6 H6B 109.6 .
N3 C6 H6B 109.6 .
H6A C6 H6B 108.1 .
C5B C4B H4L 109.5 .
C5B C4B H4M 109.5 .
H4L C4B H4M 109.5 .
C5B C4B H4I 109.5 .
H4L C4B H4I 109.5 .
H4M C4B H4I 109.5 .
C6B C5B N4 106.1(14) .
C6B C5B C4B 107(2) .
N4 C5B C4B 96.6(17) .
C6B C5B H5L 115.1 .
N4 C5B H5L 115.1 .
C4B C5B H5L 115.1 .
N3 C6B C5B 107.6(16) .
N3 C6B H6L 110.2 .
C5B C6B H6L 110.2 .
N3 C6B H6M 110.2 .
C5B C6B H6M 110.2 .
H6L C6B H6M 108.5 .

loop_
_geom_bond_atom_site_label_1
_geom_bond_atom_site_label_2
_geom_bond_distance
_geom_bond_site_symmetry_2
Ce1 N4 2.647(5) .
Ce1 N2 2.669(4) .
Ce1 N6 2.669(4) .
Ce1 N5 2.692(5) .
Ce1 N3 2.700(4) .
Ce1 N1 2.705(4) .
Ce1 S4 2.9907(12) .
Ce1 S8 3.0051(15) .
Ce1 S6 3.1413(14) .
Ce2 N11 2.646(4) .
Ce2 N10 2.662(4) .
Ce2 N12 2.663(4) .
Ce2 N9 2.663(4) .
Ce2 N7 2.670(5) .
Ce2 N8 2.712(5) .
Ce2 S5 3.0241(14) .
Ce2 S7 3.0716(14) .
Ce2 S1 3.0798(12) 8_455
As1 S2 2.1502(14) .
As1 S1 2.1551(13) .
As1 S3 2.1633(13) .
As1 S4 2.1655(13) .
As2 S5 2.1488(16) .
As2 S8 2.1506(16) .
As2 S7 2.1535(15) .
As2 S6 2.1604(15) .
S1 Ce2 3.0798(12) 8_556
N1 C3 1.474(8) .
N1 H1D 0.9000 .
N1 H1E 0.9000 .
N2 C2 1.482(7) .
N2 H2B 0.9000 .
N2 H2C 0.9000 .
N7 C12 1.478(8) .
N7 H7D 0.9000 .
N7 H7E 0.9000 .
N8 C11 1.433(10) .
N8 H8B 0.9000 .
N8 H8C 0.9000 .
N9 C15 1.444(8) .
N9 H9C 0.9000 .
N9 H9D 0.9000 .
N10 C14 1.463(7) .
N10 H10D 0.9000 .
N10 H10E 0.9000 .
N11 C17 1.426(8) .
N11 H11C 0.9000 .
N11 H11D 0.9000 .
N12 C18 1.461(7) .
N12 H12B 0.9000 .
N12 H12C 0.9000 .
C1 C2 1.476(9) .
C1 H1A 0.9600 .
C1 H1B 0.9600 .
C1 H1C 0.9600 .
C2 C3 1.458(10) .
C2 H2A 0.9800 .
C3 H3A 0.9700 .
C3 H3B 0.9700 .
C13 C14 1.489(9) .
C13 H13A 0.9600 .
C13 H13B 0.9600 .
C13 H13C 0.9600 .
C14 C15 1.346(9) .
C14 H14A 0.9800 .
C15 H15A 0.9700 .
C15 H15B 0.9700 .
C16 C17 1.498(8) .
C16 H16A 0.9600 .
C16 H16B 0.9600 .
C16 H16C 0.9600 .
C17 C18 1.435(9) .
C17 H17A 0.9800 .
C18 H18A 0.9700 .
C18 H18B 0.9700 .
C7 C8 1.439(15) .
C7 H7A 0.9600 .
C7 H7B 0.9600 .
C7 H7C 0.9600 .
C8 N5 1.423(14) .
C8 C9 1.428(17) .
C8 H8A 0.9800 .
C9 N6 1.495(12) .
C9 H9A 0.9700 .
C9 H9B 0.9700 .
C7B C9B 1.64(3) .
C7B H7L 0.9600 .
C7B H7M 0.9600 .
C7B H7N 0.9600 .
C8B C9B 1.57(3) .
C8B N5 1.59(2) .
C8B H8L 0.9700 .
C8B H8M 0.9700 .
C9B N6 1.42(2) .
C9B H9L 0.9800 .
N5 H5F 0.9000 .
N5 H5G 0.9000 .
N5 H5B 0.9000 .
N5 H5C 0.9000 .
N6 H6C 0.9000 .
N6 H6D 0.9000 .
N6 H6F 0.9044 .
N6 H6G 0.9025 .
C10 C12 1.383(16) .
C10 H10A 0.9600 .
C10 H10B 0.9600 .
C10 H10C 0.9600 .
C10B C11 1.551(12) .
C10B H10F 0.9600 .
C10B H10G 0.9600 .
C10B H10H 0.9600 .
C11 C12 1.417(10) .
C11 H11A 0.9700 .
C11 H11B 0.9700 .
C11 H11F 0.9800 .
C12 H12A 0.9800 .
C12 H12F 0.9700 .
C12 H12G 0.9700 .
N3 C6B 1.45(2) .
N3 C6 1.531(14) .
N3 H3C 0.9000 .
N3 H3D 0.9000 .
N3 H3G 0.9038 .
N3 H3H 0.9017 .
N4 C5 1.398(12) .
N4 C5B 1.547(19) .
N4 H4G 0.9000 .
N4 H4H 0.9000 .
N4 H4D 0.9041 .
N4 H4E 0.9022 .
C4 C5 1.641(12) .
C4 H4A 0.9600 .
C4 H4B 0.9600 .
C4 H4C 0.9600 .
C5 C6 1.465(19) .
C5 H5A 0.9800 .
C6 H6A 0.9700 .
C6 H6B 0.9700 .
C4B C5B 1.643(13) .
C4B H4L 0.9600 .
C4B H4M 0.9600 .
C4B H4I 0.9600 .
C5B C6B 1.52(3) .
C5B H5L 0.9800 .
C6B H6L 0.9700 .
C6B H6M 0.9700 .
